data_2226210
loop_
_publ_author_name
'Affan, Md. Abu'
'Chee, Dayang N. A. Chee'
'Assim, Zaini'
'Ng, Seik Weng'

_publ_section_title
;
 Di-<i>n</i>-butyl{1-[1-(2-hydroxyphenyl)ethylidene]-5-[1-(2-oxidophenyl)ethylidene]thiocarbazonato-\k^3^<i>O</i>^5^,<i>N</i>^5^,<i>S</i>}tin(IV)
;
_journal_coeditor_code LH5030
_journal_issue 6
_journal_name_full 'Acta Crystallographica Section E'
_journal_page_first m618
_journal_page_last m619
_journal_paper_doi 10.1107/S1600536810016016
_journal_volume 66
_journal_year 2010
_chemical_formula_iupac '[Sn (C4 H9)2 (C17 H16 N4 O2 S)]'
_chemical_formula_moiety 'C25 H34 N4 O2 S Sn'
_chemical_formula_sum 'C25 H34 N4 O2 S Sn'
_chemical_formula_weight 573.31
_chemical_name_systematic
;
Di-<i>n</i>-butyl{1-[1-(2-hydroxyphenyl)ethylidene]-5-[1-(2-
oxidophenyl)ethylidene]thiocarbazonato-
\k^3^<i>O</i>^5^,<i>N</i>^5^,<i>S</i>}tin(IV)
;
_space_group_IT_number 14
_symmetry_cell_setting monoclinic
_symmetry_space_group_name_Hall '-P 2ybc'
_symmetry_space_group_name_H-M 'P 1 21/c 1'
_atom_sites_solution_hydrogens geom
_atom_sites_solution_primary direct
_atom_sites_solution_secondary difmap
_audit_creation_method SHELXL-97
_cell_angle_alpha 90.00
_cell_angle_beta 112.7560(10)
_cell_angle_gamma 90.00
_cell_formula_units_Z 8
_cell_length_a 24.8858(17)
_cell_length_b 9.4528(7)
_cell_length_c 23.6254(17)
_cell_measurement_reflns_used 5611
_cell_measurement_temperature 100(2)
_cell_measurement_theta_max 24.0
_cell_measurement_theta_min 2.4
_cell_volume 5125.0(6)
_computing_cell_refinement 'SAINT (Bruker, 2009)'
_computing_data_collection 'APEX2 software (Bruker, 2009)'
_computing_data_reduction SAINT
_computing_molecular_graphics 'X-Seed (Barbour, 2001)'
_computing_publication_material 'publCIF (Westrip, 2010)'
_computing_structure_refinement 'SHELXL-97 (Sheldrick, 2008)'
_computing_structure_solution 'SHELXS-97 (Sheldrick, 2008)'
_diffrn_ambient_temperature 100(2)
_diffrn_measured_fraction_theta_full 0.999
_diffrn_measured_fraction_theta_max 0.999
_diffrn_measurement_device_type 'Bruker SMART APEX diffractometer'
_diffrn_measurement_method '\w scans'
_diffrn_radiation_monochromator graphite
_diffrn_radiation_source 'fine-focus sealed tube'
_diffrn_radiation_type MoK\a
_diffrn_radiation_wavelength 0.71073
_diffrn_reflns_av_R_equivalents 0.0763
_diffrn_reflns_av_sigmaI/netI 0.0717
_diffrn_reflns_limit_h_max 32
_diffrn_reflns_limit_h_min -31
_diffrn_reflns_limit_k_max 12
_diffrn_reflns_limit_k_min -12
_diffrn_reflns_limit_l_max 30
_diffrn_reflns_limit_l_min -30
_diffrn_reflns_number 47957
_diffrn_reflns_theta_full 27.50
_diffrn_reflns_theta_max 27.50
_diffrn_reflns_theta_min 0.89
_diffrn_standards_decay_% 0
_diffrn_standards_interval_count 0
_diffrn_standards_interval_time 0
_diffrn_standards_number 0
_exptl_absorpt_coefficient_mu 1.107
_exptl_absorpt_correction_T_max 0.9166
_exptl_absorpt_correction_T_min 0.6913
_exptl_absorpt_correction_type multi-scan
_exptl_absorpt_process_details 'SADABS (Sheldrick, 1996)'
_exptl_crystal_colour Yellow
_exptl_crystal_density_diffrn 1.486
_exptl_crystal_density_method 'not measured'
_exptl_crystal_description Prism
_exptl_crystal_F_000 2352
_exptl_crystal_size_max 0.36
_exptl_crystal_size_mid 0.08
_exptl_crystal_size_min 0.08
_refine_diff_density_max 1.766
_refine_diff_density_min -1.745
_refine_ls_extinction_method none
_refine_ls_goodness_of_fit_ref 1.123
_refine_ls_hydrogen_treatment constr
_refine_ls_matrix_type full
_refine_ls_number_parameters 607
_refine_ls_number_reflns 11772
_refine_ls_number_restraints 161
_refine_ls_restrained_S_all 1.174
_refine_ls_R_factor_all 0.1093
_refine_ls_R_factor_gt 0.0581
_refine_ls_shift/su_max 0.001
_refine_ls_shift/su_mean 0.001
_refine_ls_structure_factor_coef Fsqd
_refine_ls_weighting_details 'calc w=1/[\s^2^(Fo^2^)+(0.07P)^2^+7.00P] where P=(Fo^2^+2Fc^2^)/3'
_refine_ls_weighting_scheme calc
_refine_ls_wR_factor_gt 0.1371
_refine_ls_wR_factor_ref 0.1723
_reflns_number_gt 7256
_reflns_number_total 11772
_reflns_threshold_expression I>2\s(I)
_cod_data_source_file lh5030.cif
_cod_data_source_block I
_cod_depositor_comments
;
The following automatic conversions were performed:
'_symmetry_cell_setting' value 'Monoclinic' changed to 'monoclinic'
according to '/home/saulius/struct/CIF-dictionaries/cif_core.dic'
dictionary named 'cif_core.dic' version 2.4.1 from
2010-06-29.

'_exptl_absorpt_correction_type' value 'Multi-scan' changed
to 'multi-scan' according to
'/home/saulius/struct/CIF-dictionaries/cif_core.dic' dictionary named
'cif_core.dic' version 2.4.1 from 2010-06-29.

Automatic conversion script
Id: cif_fix_enum 1527 2010-12-29 10:47:43Z saulius 
;
_cod_original_sg_symbol_H-M 'P 21/c'
_cod_database_code 2226210
_cod_database_fobs_code 2226210

loop_
_symmetry_equiv_pos_as_xyz
'x, y, z'
'-x, y+1/2, -z+1/2'
'-x, -y, -z'
'x, -y-1/2, z-1/2'

loop_
_atom_site_type_symbol
_atom_site_label
_atom_site_fract_x
_atom_site_fract_y
_atom_site_fract_z
_atom_site_U_iso_or_equiv
_atom_site_adp_type
_atom_site_calc_flag
_atom_site_refinement_flags
_atom_site_occupancy
_atom_site_disorder_assembly
_atom_site_disorder_group
Sn Sn1 0.08315(15) 0.8786(4) 0.24832(18) 0.0284(5) Uani d PDU 0.50 A 1
S S1 -0.00074(19) 1.0465(5) 0.2565(2) 0.0426(12) Uani d PDU 0.50 A 1
Sn Sn1' 0.08934(17) 0.8945(4) 0.26029(18) 0.0399(9) Uani d PDU 0.50 A 2
S S1' -0.00646(18) 1.0232(6) 0.22995(18) 0.0338(10) Uani d PDU 0.50 A 2
Sn Sn2 0.415838(18) 0.26489(5) 0.24037(2) 0.03526(14) Uani d D 1 . .
S S2 0.49991(7) 0.40121(18) 0.23013(7) 0.0373(4) Uani d . 1 B .
O O1 0.14093(17) 0.7062(4) 0.28324(19) 0.0347(10) Uani d D 1 . .
O O2 -0.0644(2) 0.6440(7) 0.3897(3) 0.081(2) Uani d . 1 . .
H H2 -0.0642 0.6949 0.3607 0.122 Uiso calc R 1 . .
O O3 0.37888(18) 0.0927(5) 0.27034(19) 0.0386(10) Uani d . 1 B .
O O4 0.6688(2) 0.0452(6) 0.4066(3) 0.0626(15) Uani d . 1 B .
H H4 0.6479 0.0947 0.3767 0.094 Uiso calc R 1 . .
N N1 0.06312(19) 0.8155(5) 0.3305(2) 0.0322(12) Uani d D 1 . .
N N2 0.00592(19) 0.8274(5) 0.3265(2) 0.0329(12) Uani d . 1 A .
N N3 -0.0824(2) 0.9342(6) 0.2810(3) 0.0489(16) Uani d . 1 A .
H H3 -0.1057 0.9948 0.2565 0.059 Uiso calc R 1 . .
N N4 -0.0999(2) 0.8458(6) 0.3160(3) 0.0377(13) Uani d . 1 . .
N N5 0.4907(2) 0.2071(5) 0.3249(2) 0.0307(11) Uani d . 1 B .
N N6 0.5474(2) 0.2214(5) 0.3277(2) 0.0329(11) Uani d . 1 . .
N N7 0.6083(2) 0.3211(6) 0.2874(2) 0.0384(13) Uani d . 1 . .
H H7 0.6151 0.3766 0.2621 0.046 Uiso calc R 1 B .
N N8 0.6519(2) 0.2451(6) 0.3305(2) 0.0389(13) Uani d . 1 B .
C C1 0.0578(5) 0.7902(16) 0.1571(5) 0.040(2) Uani d PDU 0.50 A 1
H H1A 0.0826 0.8330 0.1375 0.048 Uiso calc PR 0.50 A 1
H H1B 0.0662 0.6875 0.1612 0.048 Uiso calc PR 0.50 A 1
C C2 -0.0047(5) 0.8099(15) 0.1150(6) 0.058(3) Uani d PDU 0.50 A 1
H H2A -0.0303 0.7613 0.1320 0.070 Uiso calc PR 0.50 A 1
H H2B -0.0145 0.9118 0.1111 0.070 Uiso calc PR 0.50 A 1
C C3 -0.0139(7) 0.7497(15) 0.0534(5) 0.074(4) Uani d PDU 0.50 A 1
H H3A 0.0203 0.7684 0.0429 0.088 Uiso calc PR 0.50 A 1
H H3B -0.0488 0.7918 0.0213 0.088 Uiso calc PR 0.50 A 1
C C4 -0.0219(9) 0.5939(14) 0.0588(9) 0.074(4) Uani d PDU 0.50 A 1
H H4A -0.0315 0.5490 0.0187 0.111 Uiso calc PR 0.50 A 1
H H4B -0.0538 0.5778 0.0728 0.111 Uiso calc PR 0.50 A 1
H H4C 0.0141 0.5529 0.0885 0.111 Uiso calc PR 0.50 A 1
C C5 0.1541(7) 1.0249(16) 0.2874(9) 0.040(3) Uani d PDU 0.50 A 1
H H5A 0.1835 0.9767 0.3233 0.048 Uiso calc PR 0.50 A 1
H H5B 0.1719 1.0367 0.2568 0.048 Uiso calc PR 0.50 A 1
C C6 0.1469(8) 1.1705(13) 0.3084(5) 0.058(3) Uani d PDU 0.50 A 1
H H6A 0.1786 1.2333 0.3082 0.069 Uiso calc PR 0.50 A 1
H H6B 0.1091 1.2115 0.2812 0.069 Uiso calc PR 0.50 A 1
C C7 0.1491(7) 1.1536(14) 0.3721(5) 0.043(2) Uani d PDU 0.50 A 1
H H7A 0.1845 1.1010 0.3981 0.051 Uiso calc PR 0.50 A 1
H H7B 0.1143 1.1030 0.3720 0.051 Uiso calc PR 0.50 A 1
C C8 0.1507(13) 1.3038(19) 0.3944(10) 0.109(6) Uani d PDU 0.50 A 1
H H8A 0.1253 1.3633 0.3607 0.164 Uiso calc PR 0.50 A 1
H H8B 0.1907 1.3398 0.4089 0.164 Uiso calc PR 0.50 A 1
H H8C 0.1370 1.3059 0.4282 0.164 Uiso calc PR 0.50 A 1
C C1' 0.0360(5) 0.8300(15) 0.1686(5) 0.040(2) Uani d PD 0.50 A 2
H H1'A 0.0080 0.7567 0.1698 0.048 Uiso calc PR 0.50 A 2
H H1'B 0.0136 0.9119 0.1451 0.048 Uiso calc PR 0.50 A 2
C C2' 0.0737(4) 0.7725(17) 0.1381(5) 0.058(3) Uani d PD 0.50 A 2
H H2'A 0.0883 0.6775 0.1545 0.070 Uiso calc PR 0.50 A 2
H H2'B 0.1074 0.8356 0.1453 0.070 Uiso calc PR 0.50 A 2
C C3' 0.0365(6) 0.7643(16) 0.0711(5) 0.074(4) Uani d PD 0.50 A 2
H H3'A 0.0607 0.7421 0.0474 0.088 Uiso calc PR 0.50 A 2
H H3'B 0.0165 0.8556 0.0564 0.088 Uiso calc PR 0.50 A 2
C C4' -0.0071(8) 0.649(2) 0.0634(9) 0.074(4) Uani d PD 0.50 A 2
H H4'A 0.0129 0.5579 0.0735 0.111 Uiso calc PR 0.50 A 2
H H4'B -0.0354 0.6480 0.0208 0.111 Uiso calc PR 0.50 A 2
H H4'C -0.0275 0.6668 0.0909 0.111 Uiso calc PR 0.50 A 2
C C5' 0.1531(7) 1.0614(18) 0.2951(9) 0.040(3) Uani d PD 0.50 A 2
H H5'A 0.1928 1.0207 0.3132 0.048 Uiso calc PR 0.50 A 2
H H5'B 0.1512 1.1259 0.2614 0.048 Uiso calc PR 0.50 A 2
C C6' 0.1398(6) 1.1410(16) 0.3431(7) 0.058(3) Uani d PD 0.50 A 2
H H6'A 0.1005 1.1835 0.3251 0.069 Uiso calc PR 0.50 A 2
H H6'B 0.1414 1.0769 0.3768 0.069 Uiso calc PR 0.50 A 2
C C7' 0.1851(5) 1.2537(12) 0.3665(5) 0.043(2) Uani d PD 0.50 A 2
H H7'A 0.1846 1.3147 0.3322 0.051 Uiso calc PR 0.50 A 2
H H7'B 0.2242 1.2107 0.3859 0.051 Uiso calc PR 0.50 A 2
C C8' 0.1714(11) 1.339(2) 0.4125(11) 0.109(6) Uani d PD 0.50 A 2
H H8'A 0.1910 1.4311 0.4181 0.164 Uiso calc PR 0.50 A 2
H H8'B 0.1850 1.2889 0.4518 0.164 Uiso calc PR 0.50 A 2
H H8'C 0.1292 1.3539 0.3979 0.164 Uiso calc PR 0.50 A 2
C C9 0.17920(14) 0.7085(4) 0.34316(13) 0.0325(14) Uani d G 1 A .
C C10 0.23793(15) 0.6870(5) 0.35552(15) 0.0404(16) Uani d G 1 . .
H H10 0.2503 0.6695 0.3228 0.048 Uiso calc R 1 A .
C C11 0.27852(11) 0.6910(5) 0.41569(18) 0.0450(17) Uani d G 1 A .
H H11 0.3187 0.6763 0.4241 0.054 Uiso calc R 1 . .
C C12 0.26040(14) 0.7167(5) 0.46350(13) 0.0414(16) Uani d G 1 . .
H H12 0.2881 0.7195 0.5046 0.050 Uiso calc R 1 A .
C C13 0.20168(15) 0.7382(4) 0.45114(14) 0.0361(14) Uani d G 1 A .
H H13 0.1893 0.7557 0.4838 0.043 Uiso calc R 1 . .
C C14 0.16108(11) 0.7342(4) 0.39097(17) 0.0288(13) Uani d G 1 . .
C C15 0.0988(2) 0.7536(6) 0.3813(3) 0.0304(13) Uani d . 1 A .
C C16 0.0769(3) 0.7063(9) 0.4279(3) 0.0474(18) Uani d . 1 . .
H H16A 0.0428 0.6455 0.4086 0.071 Uiso calc R 1 A .
H H16B 0.0659 0.7889 0.4462 0.071 Uiso calc R 1 . .
H H16C 0.1075 0.6531 0.4600 0.071 Uiso calc R 1 . .
C C17 -0.0251(3) 0.9210(7) 0.2872(3) 0.0446(17) Uani d . 1 . .
C C18 -0.1529(3) 0.8398(7) 0.3132(3) 0.0374(15) Uani d . 1 . .
C C19 -0.2014(3) 0.9299(9) 0.2714(3) 0.0506(19) Uani d . 1 . .
H H19A -0.1860 0.9958 0.2493 0.076 Uiso calc R 1 . .
H H19B -0.2187 0.9835 0.2956 0.076 Uiso calc R 1 . .
H H19C -0.2311 0.8697 0.2419 0.076 Uiso calc R 1 . .
C C20 -0.16271(19) 0.7323(5) 0.35400(19) 0.0415(16) Uani d G 1 . .
C C21 -0.21728(16) 0.7248(5) 0.3571(2) 0.055(2) Uani d G 1 . .
H H21 -0.2480 0.7841 0.3318 0.066 Uiso calc R 1 . .
C C22 -0.22697(16) 0.6304(6) 0.3973(2) 0.058(2) Uani d G 1 . .
H H22 -0.2643 0.6252 0.3994 0.070 Uiso calc R 1 . .
C C23 -0.1821(2) 0.5435(5) 0.4344(2) 0.061(2) Uani d G 1 . .
H H23 -0.1887 0.4790 0.4618 0.073 Uiso calc R 1 . .
C C24 -0.12750(19) 0.5510(6) 0.4313(2) 0.074(3) Uani d G 1 . .
H H24 -0.0968 0.4917 0.4566 0.088 Uiso calc R 1 . .
C C25 -0.11782(15) 0.6454(6) 0.3911(2) 0.054(2) Uani d G 1 . .
C C26 0.3748(3) 0.4348(7) 0.2710(3) 0.0497(19) Uani d DU 1 B .
H H26A 0.3517 0.4932 0.2351 0.060 Uiso calc R 1 . .
H H26B 0.3475 0.3928 0.2876 0.060 Uiso calc R 1 . .
C C27 0.4165(3) 0.5295(6) 0.3191(3) 0.0500(18) Uani d DU 1 . .
H H27A 0.4430 0.4714 0.3534 0.060 Uiso calc R 1 B .
H H27B 0.4405 0.5829 0.3013 0.060 Uiso calc R 1 . .
C C28 0.3840(3) 0.6298(7) 0.3425(3) 0.056(2) Uani d DU 1 B .
H H28A 0.3615 0.5765 0.3620 0.067 Uiso calc R 1 . .
H H28B 0.3562 0.6849 0.3079 0.067 Uiso calc R 1 . .
C C29 0.4256(3) 0.7286(7) 0.3884(4) 0.065(2) Uani d DU 1 . .
H H29A 0.4035 0.7980 0.4016 0.097 Uiso calc R 1 B .
H H29B 0.4492 0.7778 0.3696 0.097 Uiso calc R 1 . .
H H29C 0.4511 0.6745 0.4240 0.097 Uiso calc R 1 . .
C C30 0.3902(8) 0.156(2) 0.1545(6) 0.046(4) Uani d PDU 0.50 B 1
H H30A 0.3766 0.0615 0.1613 0.055 Uiso calc PR 0.50 B 1
H H30B 0.3554 0.2064 0.1260 0.055 Uiso calc PR 0.50 B 1
C C31 0.4281(9) 0.131(4) 0.1196(12) 0.069(4) Uani d PDU 0.50 B 1
H H31A 0.4636 0.0782 0.1450 0.082 Uiso calc PR 0.50 B 1
H H31B 0.4397 0.2217 0.1069 0.082 Uiso calc PR 0.50 B 1
C C32 0.3920(7) 0.045(2) 0.0644(7) 0.062(4) Uani d PDU 0.50 B 1
H H32A 0.3763 -0.0402 0.0768 0.075 Uiso calc PR 0.50 B 1
H H32B 0.3590 0.1021 0.0362 0.075 Uiso calc PR 0.50 B 1
C C33 0.4330(8) 0.006(3) 0.0343(9) 0.062(4) Uani d PDU 0.50 B 1
H H33A 0.4453 0.0913 0.0192 0.093 Uiso calc PR 0.50 B 1
H H33B 0.4133 -0.0583 -0.0001 0.093 Uiso calc PR 0.50 B 1
H H33C 0.4672 -0.0416 0.0642 0.093 Uiso calc PR 0.50 B 1
C C30' 0.3751(8) 0.190(2) 0.1485(5) 0.046(4) Uani d PD 0.50 B 2
H H30C 0.3503 0.1079 0.1488 0.055 Uiso calc PR 0.50 B 2
H H30D 0.3489 0.2649 0.1237 0.055 Uiso calc PR 0.50 B 2
C C31' 0.4132(7) 0.145(4) 0.1161(11) 0.069(4) Uani d PD 0.50 B 2
H H31C 0.4400 0.0687 0.1392 0.082 Uiso calc PR 0.50 B 2
H H31D 0.4367 0.2259 0.1119 0.082 Uiso calc PR 0.50 B 2
C C32' 0.3732(7) 0.093(2) 0.0540(6) 0.062(4) Uani d PD 0.50 B 2
H H32C 0.3448 0.0241 0.0576 0.075 Uiso calc PR 0.50 B 2
H H32D 0.3518 0.1725 0.0277 0.075 Uiso calc PR 0.50 B 2
C C33' 0.4133(8) 0.024(3) 0.0284(9) 0.062(4) Uani d PD 0.50 B 2
H H33D 0.4410 0.0939 0.0252 0.093 Uiso calc PR 0.50 B 2
H H33E 0.3904 -0.0147 -0.0123 0.093 Uiso calc PR 0.50 B 2
H H33F 0.4347 -0.0530 0.0557 0.093 Uiso calc PR 0.50 B 2
C C34 0.37953(19) 0.1006(5) 0.32815(15) 0.0406(16) Uani d G 1 . .
C C35 0.32778(16) 0.0736(6) 0.33568(18) 0.0531(19) Uani d G 1 B .
H H35 0.2934 0.0520 0.3010 0.064 Uiso calc R 1 . .
C C36 0.32637(18) 0.0782(6) 0.3939(2) 0.061(2) Uani d G 1 B .
H H36 0.2910 0.0598 0.3990 0.073 Uiso calc R 1 . .
C C37 0.3767(2) 0.1099(6) 0.44458(17) 0.060(2) Uani d G 1 B .
H H37 0.3757 0.1130 0.4844 0.072 Uiso calc R 1 . .
C C38 0.42845(18) 0.1369(5) 0.43705(16) 0.0480(18) Uani d G 1 B .
H H38 0.4629 0.1585 0.4717 0.058 Uiso calc R 1 . .
C C39 0.42986(15) 0.1322(5) 0.37884(19) 0.0393(15) Uani d G 1 B .
C C40 0.4869(3) 0.1524(7) 0.3742(3) 0.0369(15) Uani d . 1 . .
C C41 0.5422(3) 0.1093(7) 0.4265(3) 0.0466(17) Uani d . 1 B .
H H41A 0.5647 0.0459 0.4111 0.070 Uiso calc R 1 . .
H H41B 0.5326 0.0603 0.4578 0.070 Uiso calc R 1 . .
H H41C 0.5655 0.1937 0.4444 0.070 Uiso calc R 1 . .
C C42 0.5535(3) 0.3044(7) 0.2865(3) 0.0337(14) Uani d . 1 B .
C C43 0.7052(3) 0.2502(7) 0.3353(3) 0.0418(16) Uani d . 1 . .
C C44 0.7260(3) 0.3415(9) 0.2964(4) 0.057(2) Uani d . 1 B .
H H44A 0.6928 0.3914 0.2661 0.086 Uiso calc R 1 . .
H H44B 0.7447 0.2825 0.2752 0.086 Uiso calc R 1 . .
H H44C 0.7541 0.4104 0.3224 0.086 Uiso calc R 1 . .
C C45 0.74599(18) 0.1546(5) 0.3824(2) 0.053(2) Uani d G 1 B .
C C46 0.8050(2) 0.1596(5) 0.3932(2) 0.062(2) Uani d G 1 . .
H H46 0.8188 0.2261 0.3718 0.075 Uiso calc R 1 B .
C C47 0.84367(15) 0.0674(6) 0.4351(3) 0.086(4) Uani d G 1 B .
H H47 0.8840 0.0709 0.4424 0.103 Uiso calc R 1 . .
C C48 0.8234(2) -0.0299(5) 0.4664(2) 0.088(4) Uani d G 1 . .
H H48 0.8499 -0.0929 0.4950 0.106 Uiso calc R 1 B .
C C49 0.7645(2) -0.0350(5) 0.4556(2) 0.084(3) Uani d G 1 B .
H H49 0.7506 -0.1015 0.4770 0.100 Uiso calc R 1 . .
C C50 0.72574(16) 0.0572(5) 0.4137(2) 0.061(2) Uani d G 1 . .

loop_
_atom_site_aniso_label
_atom_site_aniso_U_11
_atom_site_aniso_U_22
_atom_site_aniso_U_33
_atom_site_aniso_U_12
_atom_site_aniso_U_13
_atom_site_aniso_U_23
Sn1 0.0098(8) 0.0273(8) 0.0387(13) -0.0062(7) -0.0008(10) 0.0071(8)
S1 0.0235(17) 0.036(2) 0.051(3) -0.0030(15) -0.005(2) 0.024(2)
Sn1' 0.0187(9) 0.0377(13) 0.0429(15) -0.0142(7) -0.0107(8) 0.0185(11)
S1' 0.0245(18) 0.048(2) 0.029(2) 0.0103(16) 0.0105(17) 0.0170(19)
Sn2 0.0277(2) 0.0409(3) 0.0404(3) 0.00486(19) 0.01672(19) 0.0118(2)
S2 0.0295(8) 0.0448(10) 0.0408(9) 0.0037(7) 0.0172(7) 0.0121(7)
O1 0.021(2) 0.042(3) 0.037(2) -0.0012(18) 0.0068(18) 0.0036(19)
O2 0.042(3) 0.093(5) 0.131(6) 0.032(3) 0.057(4) 0.058(4)
O3 0.036(2) 0.045(3) 0.042(2) -0.001(2) 0.022(2) 0.008(2)
O4 0.047(3) 0.043(3) 0.073(4) -0.008(2) -0.005(3) 0.005(3)
N1 0.013(2) 0.025(3) 0.052(3) 0.0000(19) 0.005(2) 0.003(2)
N2 0.015(2) 0.029(3) 0.050(3) 0.000(2) 0.007(2) 0.003(2)
N3 0.017(2) 0.040(3) 0.082(4) 0.003(2) 0.011(3) 0.018(3)
N4 0.020(2) 0.034(3) 0.057(3) -0.003(2) 0.013(2) -0.007(3)
N5 0.034(3) 0.024(3) 0.038(3) 0.004(2) 0.019(2) 0.002(2)
N6 0.028(3) 0.033(3) 0.034(3) 0.003(2) 0.009(2) -0.004(2)
N7 0.031(3) 0.049(3) 0.035(3) -0.005(3) 0.012(2) -0.001(2)
N8 0.031(3) 0.038(3) 0.038(3) -0.002(2) 0.002(2) -0.010(2)
C1 0.039(6) 0.037(5) 0.047(5) 0.014(4) 0.021(4) -0.008(4)
C2 0.035(5) 0.064(6) 0.057(6) 0.005(5) -0.002(4) -0.014(5)
C3 0.058(6) 0.075(7) 0.081(7) 0.006(6) 0.020(6) 0.012(6)
C4 0.049(7) 0.080(9) 0.077(6) -0.025(7) 0.008(6) -0.024(7)
C5 0.037(4) 0.013(7) 0.056(5) -0.009(4) 0.001(3) 0.013(4)
C6 0.061(6) 0.050(6) 0.063(7) 0.004(5) 0.024(6) -0.005(6)
C7 0.037(5) 0.040(5) 0.049(5) -0.002(4) 0.014(4) 0.007(4)
C8 0.121(11) 0.098(9) 0.118(10) 0.016(8) 0.056(8) -0.013(7)
C1' 0.039(6) 0.037(5) 0.047(5) 0.014(4) 0.021(4) -0.008(4)
C2' 0.035(5) 0.064(6) 0.057(6) 0.005(5) -0.002(4) -0.014(5)
C3' 0.058(6) 0.075(7) 0.081(7) 0.006(6) 0.020(6) 0.012(6)
C4' 0.049(7) 0.080(9) 0.077(6) -0.025(7) 0.008(6) -0.024(7)
C5' 0.037(4) 0.013(7) 0.056(5) -0.009(4) 0.001(3) 0.013(4)
C6' 0.061(6) 0.050(6) 0.063(7) 0.004(5) 0.024(6) -0.005(6)
C7' 0.037(5) 0.040(5) 0.049(5) -0.002(4) 0.014(4) 0.007(4)
C8' 0.121(11) 0.098(9) 0.118(10) 0.016(8) 0.056(8) -0.013(7)
C9 0.023(3) 0.028(3) 0.042(3) -0.005(2) 0.008(3) 0.007(3)
C10 0.027(3) 0.051(4) 0.041(4) -0.002(3) 0.011(3) 0.005(3)
C11 0.018(3) 0.060(5) 0.054(4) 0.003(3) 0.011(3) 0.007(3)
C12 0.023(3) 0.054(4) 0.041(4) -0.002(3) 0.006(3) 0.005(3)
C13 0.026(3) 0.039(4) 0.042(3) 0.001(3) 0.013(3) 0.001(3)
C14 0.021(3) 0.019(3) 0.043(3) -0.006(2) 0.009(2) 0.002(2)
C15 0.022(3) 0.022(3) 0.042(3) -0.003(2) 0.006(2) -0.002(3)
C16 0.026(3) 0.074(5) 0.040(4) -0.003(3) 0.011(3) 0.005(4)
C17 0.017(3) 0.036(4) 0.072(5) -0.001(3) 0.008(3) 0.008(3)
C18 0.024(3) 0.045(4) 0.042(4) -0.001(3) 0.011(3) -0.014(3)
C19 0.024(3) 0.078(5) 0.047(4) 0.010(3) 0.011(3) -0.006(4)
C20 0.031(3) 0.051(4) 0.044(4) -0.008(3) 0.016(3) -0.021(3)
C21 0.031(4) 0.088(6) 0.049(4) -0.007(4) 0.018(3) -0.009(4)
C22 0.038(4) 0.081(6) 0.066(5) -0.011(4) 0.032(4) -0.026(5)
C23 0.054(5) 0.082(6) 0.062(5) -0.002(4) 0.039(4) -0.007(4)
C24 0.051(5) 0.099(7) 0.089(6) 0.019(5) 0.047(5) 0.031(6)
C25 0.040(4) 0.064(5) 0.068(5) 0.012(4) 0.032(4) 0.002(4)
C26 0.043(4) 0.056(4) 0.063(4) 0.025(3) 0.035(3) 0.027(4)
C27 0.045(4) 0.040(4) 0.075(5) 0.009(3) 0.035(4) 0.009(3)
C28 0.059(4) 0.056(4) 0.067(5) 0.016(4) 0.040(4) 0.018(4)
C29 0.079(5) 0.050(5) 0.090(6) 0.010(4) 0.060(5) 0.008(4)
C30 0.038(8) 0.058(8) 0.032(4) -0.008(6) 0.001(4) 0.015(5)
C31 0.071(8) 0.074(7) 0.073(6) -0.025(8) 0.042(6) -0.014(5)
C32 0.065(8) 0.062(9) 0.069(6) -0.021(7) 0.037(6) -0.019(6)
C33 0.059(10) 0.056(7) 0.051(5) -0.003(8) 0.000(7) -0.011(5)
C30' 0.038(8) 0.058(8) 0.032(4) -0.008(6) 0.001(4) 0.015(5)
C31' 0.071(8) 0.074(7) 0.073(6) -0.025(8) 0.042(6) -0.014(5)
C32' 0.065(8) 0.062(9) 0.069(6) -0.021(7) 0.037(6) -0.019(6)
C33' 0.059(10) 0.056(7) 0.051(5) -0.003(8) 0.000(7) -0.011(5)
C34 0.046(4) 0.037(4) 0.046(4) 0.005(3) 0.026(3) 0.010(3)
C35 0.052(4) 0.063(5) 0.056(5) 0.001(4) 0.034(4) 0.005(4)
C36 0.062(5) 0.073(6) 0.066(5) -0.005(4) 0.044(5) 0.003(4)
C37 0.074(6) 0.068(6) 0.058(5) 0.001(5) 0.047(5) 0.006(4)
C38 0.066(5) 0.034(4) 0.049(4) 0.007(4) 0.028(4) 0.004(3)
C39 0.052(4) 0.026(3) 0.047(4) 0.002(3) 0.028(3) 0.002(3)
C40 0.049(4) 0.028(3) 0.036(3) 0.003(3) 0.019(3) 0.004(3)
C41 0.060(5) 0.042(4) 0.037(4) 0.008(3) 0.017(3) 0.010(3)
C42 0.032(3) 0.037(4) 0.034(3) 0.004(3) 0.015(3) -0.001(3)
C43 0.032(3) 0.042(4) 0.045(4) -0.009(3) 0.008(3) -0.021(3)
C44 0.025(3) 0.080(6) 0.061(5) -0.008(4) 0.010(3) -0.022(4)
C45 0.032(4) 0.036(4) 0.069(5) 0.003(3) -0.005(3) -0.028(4)
C46 0.034(4) 0.063(5) 0.070(5) -0.002(4) -0.002(4) -0.034(4)
C47 0.036(4) 0.066(6) 0.110(8) 0.013(4) -0.023(5) -0.047(6)
C48 0.060(6) 0.047(5) 0.101(8) 0.014(5) -0.029(5) -0.026(5)
C49 0.053(5) 0.045(5) 0.106(7) 0.002(4) -0.021(5) -0.007(5)
C50 0.038(4) 0.035(4) 0.077(6) -0.003(3) -0.014(4) -0.016(4)

loop_
_atom_type_symbol
_atom_type_description
_atom_type_scat_dispersion_real
_atom_type_scat_dispersion_imag
_atom_type_scat_source
C C 0.0033 0.0016 'International Tables Vol C Tables 4.2.6.8 and 6.1.1.4'
H H 0.0000 0.0000 'International Tables Vol C Tables 4.2.6.8 and 6.1.1.4'
N N 0.0061 0.0033 'International Tables Vol C Tables 4.2.6.8 and 6.1.1.4'
O O 0.0106 0.0060 'International Tables Vol C Tables 4.2.6.8 and 6.1.1.4'
S S 0.1246 0.1234 'International Tables Vol C Tables 4.2.6.8 and 6.1.1.4'
Sn Sn -0.6537 1.4246 'International Tables Vol C Tables 4.2.6.8 and 6.1.1.4'

loop_
_geom_angle_atom_site_label_1
_geom_angle_atom_site_label_2
_geom_angle_atom_site_label_3
_geom_angle_site_symmetry_1
_geom_angle_site_symmetry_3
_geom_angle
_geom_angle_publ_flag
O1 Sn1 C5 . . 90.4(6) ?
O1 Sn1 C1 . . 89.1(4) ?
C5 Sn1 C1 . . 123.4(6) ?
O1 Sn1 N1 . . 78.7(2) ?
C5 Sn1 N1 . . 102.6(5) ?
C1 Sn1 N1 . . 132.5(5) ?
O1 Sn1 S1 . . 148.8(2) ?
C5 Sn1 S1 . . 96.9(5) ?
C1 Sn1 S1 . . 111.3(4) ?
N1 Sn1 S1 . . 70.05(18) ?
C17 S1 Sn1 . . 92.0(3) ?
O1 Sn1' N1 . . 81.1(2) ?
O1 Sn1' C1' . . 95.5(4) ?
N1 Sn1' C1' . . 115.4(4) ?
O1 Sn1' C5' . . 103.4(6) ?
N1 Sn1' C5' . . 111.0(5) ?
C1' Sn1' C5' . . 131.9(7) ?
O1 Sn1' S1' . . 152.0(3) ?
N1 Sn1' S1' . . 81.4(2) ?
C1' Sn1' S1' . . 72.7(3) ?
C5' Sn1' S1' . . 103.3(6) ?
C17 S1' Sn1' . . 91.0(3) ?
O3 Sn2 C30' . . 89.3(7) ?
O3 Sn2 C30 . . 86.5(7) ?
C30' Sn2 C30 . . 12.6(9) ?
O3 Sn2 C26 . . 97.8(2) ?
C30' Sn2 C26 . . 119.2(5) ?
C30 Sn2 C26 . . 131.7(5) ?
O3 Sn2 N5 . . 80.31(17) ?
C30' Sn2 N5 . . 137.7(5) ?
C30 Sn2 N5 . . 125.1(5) ?
C26 Sn2 N5 . . 102.9(2) ?
O3 Sn2 S2 . . 153.89(12) ?
C30' Sn2 S2 . . 99.0(7) ?
C30 Sn2 S2 . . 96.2(6) ?
C26 Sn2 S2 . . 99.59(18) ?
N5 Sn2 S2 . . 76.94(13) ?
C42 S2 Sn2 . . 94.3(2) ?
C9 O1 Sn1 . . 119.1(3) ?
C9 O1 Sn1' . . 111.0(3) ?
C25 O2 H2 . . 109.5 ?
C34 O3 Sn2 . . 117.0(3) ?
C50 O4 H4 . . 109.5 ?
C15 N1 N2 . . 114.0(5) ?
C15 N1 Sn1' . . 124.1(4) ?
N2 N1 Sn1' . . 121.9(4) ?
C15 N1 Sn1 . . 127.1(4) ?
N2 N1 Sn1 . . 118.6(4) ?
C17 N2 N1 . . 114.4(5) ?
N4 N3 C17 . . 116.1(5) ?
N4 N3 H3 . . 122.0 ?
C17 N3 H3 . . 122.0 ?
C18 N4 N3 . . 123.7(6) ?
C40 N5 N6 . . 114.6(5) ?
C40 N5 Sn2 . . 125.1(4) ?
N6 N5 Sn2 . . 120.3(4) ?
C42 N6 N5 . . 115.4(5) ?
C42 N7 N8 . . 116.8(5) ?
C42 N7 H7 . . 121.6 ?
N8 N7 H7 . . 121.6 ?
C43 N8 N7 . . 122.6(6) ?
C2 C1 Sn1 . . 116.2(8) ?
C2 C1 H1A . . 108.2 ?
Sn1 C1 H1A . . 108.2 ?
C2 C1 H1B . . 108.2 ?
Sn1 C1 H1B . . 108.2 ?
H1A C1 H1B . . 107.4 ?
C3 C2 C1 . . 109.2(7) ?
C3 C2 H2A . . 109.8 ?
C1 C2 H2A . . 109.8 ?
C3 C2 H2B . . 109.8 ?
C1 C2 H2B . . 109.8 ?
H2A C2 H2B . . 108.3 ?
C2 C3 C4 . . 105.4(7) ?
C2 C3 H3A . . 110.7 ?
C4 C3 H3A . . 110.7 ?
C2 C3 H3B . . 110.7 ?
C4 C3 H3B . . 110.7 ?
H3A C3 H3B . . 108.8 ?
C3 C4 H4A . . 109.5 ?
C3 C4 H4B . . 109.5 ?
H4A C4 H4B . . 109.5 ?
C3 C4 H4C . . 109.5 ?
H4A C4 H4C . . 109.5 ?
H4B C4 H4C . . 109.5 ?
C6 C5 Sn1 . . 123.4(11) ?
C6 C5 H5A . . 106.5 ?
Sn1 C5 H5A . . 106.5 ?
C6 C5 H5B . . 106.5 ?
Sn1 C5 H5B . . 106.5 ?
H5A C5 H5B . . 106.5 ?
C7 C6 C5 . . 105.8(7) ?
C7 C6 H6A . . 110.6 ?
C5 C6 H6A . . 110.6 ?
C7 C6 H6B . . 110.6 ?
C5 C6 H6B . . 110.6 ?
H6A C6 H6B . . 108.7 ?
C6 C7 C8 . . 103.8(7) ?
C6 C7 H7A . . 111.0 ?
C8 C7 H7A . . 111.0 ?
C6 C7 H7B . . 111.0 ?
C8 C7 H7B . . 111.0 ?
H7A C7 H7B . . 109.0 ?
C7 C8 H8A . . 109.5 ?
C7 C8 H8B . . 109.5 ?
H8A C8 H8B . . 109.5 ?
C7 C8 H8C . . 109.5 ?
H8A C8 H8C . . 109.5 ?
H8B C8 H8C . . 109.5 ?
C2' C1' Sn1' . . 109.5(7) ?
C2' C1' H1'A . . 109.8 ?
Sn1' C1' H1'A . . 109.8 ?
C2' C1' H1'B . . 109.8 ?
Sn1' C1' H1'B . . 109.8 ?
H1'A C1' H1'B . . 108.2 ?
C1' C2' C3' . . 106.5(7) ?
C1' C2' H2'A . . 110.4 ?
C3' C2' H2'A . . 110.4 ?
C1' C2' H2'B . . 110.4 ?
C3' C2' H2'B . . 110.4 ?
H2'A C2' H2'B . . 108.6 ?
C2' C3' C4' . . 106.8(7) ?
C2' C3' H3'A . . 110.4 ?
C4' C3' H3'A . . 110.4 ?
C2' C3' H3'B . . 110.4 ?
C4' C3' H3'B . . 110.4 ?
H3'A C3' H3'B . . 108.6 ?
C3' C4' H4'A . . 109.5 ?
C3' C4' H4'B . . 109.5 ?
H4'A C4' H4'B . . 109.5 ?
C3' C4' H4'C . . 109.5 ?
H4'A C4' H4'C . . 109.5 ?
H4'B C4' H4'C . . 109.5 ?
C6' C5' Sn1' . . 108.1(7) ?
C6' C5' H5'A . . 110.1 ?
Sn1' C5' H5'A . . 110.1 ?
C6' C5' H5'B . . 110.1 ?
Sn1' C5' H5'B . . 110.1 ?
H5'A C5' H5'B . . 108.4 ?
C7' C6' C5' . . 106.5(6) ?
C7' C6' H6'A . . 110.4 ?
C5' C6' H6'A . . 110.4 ?
C7' C6' H6'B . . 110.4 ?
C5' C6' H6'B . . 110.4 ?
H6'A C6' H6'B . . 108.6 ?
C6' C7' C8' . . 107.7(7) ?
C6' C7' H7'A . . 110.2 ?
C8' C7' H7'A . . 110.2 ?
C6' C7' H7'B . . 110.2 ?
C8' C7' H7'B . . 110.2 ?
H7'A C7' H7'B . . 108.5 ?
C7' C8' H8'A . . 109.5 ?
C7' C8' H8'B . . 109.5 ?
H8'A C8' H8'B . . 109.5 ?
C7' C8' H8'C . . 109.5 ?
H8'A C8' H8'C . . 109.5 ?
H8'B C8' H8'C . . 109.5 ?
O1 C9 C10 . . 118.0(3) ?
O1 C9 C14 . . 122.0(3) ?
C10 C9 C14 . . 120.0 ?
C11 C10 C9 . . 120.0 ?
C11 C10 H10 . . 120.0 ?
C9 C10 H10 . . 120.0 ?
C10 C11 C12 . . 120.0 ?
C10 C11 H11 . . 120.0 ?
C12 C11 H11 . . 120.0 ?
C11 C12 C13 . . 120.0 ?
C11 C12 H12 . . 120.0 ?
C13 C12 H12 . . 120.0 ?
C12 C13 C14 . . 120.0 ?
C12 C13 H13 . . 120.0 ?
C14 C13 H13 . . 120.0 ?
C13 C14 C9 . . 120.0 ?
C13 C14 C15 . . 117.1(3) ?
C9 C14 C15 . . 122.9(3) ?
N1 C15 C16 . . 120.1(5) ?
N1 C15 C14 . . 119.2(5) ?
C16 C15 C14 . . 120.8(5) ?
C15 C16 H16A . . 109.5 ?
C15 C16 H16B . . 109.5 ?
H16A C16 H16B . . 109.5 ?
C15 C16 H16C . . 109.5 ?
H16A C16 H16C . . 109.5 ?
H16B C16 H16C . . 109.5 ?
N2 C17 N3 . . 116.2(6) ?
N2 C17 S1 . . 126.5(5) ?
N3 C17 S1 . . 115.8(5) ?
N2 C17 S1' . . 128.8(5) ?
N3 C17 S1' . . 114.4(5) ?
N4 C18 C20 . . 114.7(6) ?
N4 C18 C19 . . 123.6(6) ?
C20 C18 C19 . . 121.7(5) ?
C18 C19 H19A . . 109.5 ?
C18 C19 H19B . . 109.5 ?
H19A C19 H19B . . 109.5 ?
C18 C19 H19C . . 109.5 ?
H19A C19 H19C . . 109.5 ?
H19B C19 H19C . . 109.5 ?
C21 C20 C25 . . 120.0 ?
C21 C20 C18 . . 118.6(4) ?
C25 C20 C18 . . 121.3(4) ?
C22 C21 C20 . . 120.0 ?
C22 C21 H21 . . 120.0 ?
C20 C21 H21 . . 120.0 ?
C21 C22 C23 . . 120.0 ?
C21 C22 H22 . . 120.0 ?
C23 C22 H22 . . 120.0 ?
C24 C23 C22 . . 120.0 ?
C24 C23 H23 . . 120.0 ?
C22 C23 H23 . . 120.0 ?
C23 C24 C25 . . 120.0 ?
C23 C24 H24 . . 120.0 ?
C25 C24 H24 . . 120.0 ?
O2 C25 C24 . . 116.4(4) ?
O2 C25 C20 . . 123.6(4) ?
C24 C25 C20 . . 120.0 ?
C27 C26 Sn2 . . 114.6(4) ?
C27 C26 H26A . . 108.6 ?
Sn2 C26 H26A . . 108.6 ?
C27 C26 H26B . . 108.6 ?
Sn2 C26 H26B . . 108.6 ?
H26A C26 H26B . . 107.6 ?
C28 C27 C26 . . 110.2(5) ?
C28 C27 H27A . . 109.6 ?
C26 C27 H27A . . 109.6 ?
C28 C27 H27B . . 109.6 ?
C26 C27 H27B . . 109.6 ?
H27A C27 H27B . . 108.1 ?
C27 C28 C29 . . 110.1(5) ?
C27 C28 H28A . . 109.6 ?
C29 C28 H28A . . 109.6 ?
C27 C28 H28B . . 109.6 ?
C29 C28 H28B . . 109.6 ?
H28A C28 H28B . . 108.1 ?
C28 C29 H29A . . 109.5 ?
C28 C29 H29B . . 109.5 ?
H29A C29 H29B . . 109.5 ?
C28 C29 H29C . . 109.5 ?
H29A C29 H29C . . 109.5 ?
H29B C29 H29C . . 109.5 ?
C31 C30 Sn2 . . 125.5(11) ?
C31 C30 H30A . . 105.9 ?
Sn2 C30 H30A . . 105.9 ?
C31 C30 H30B . . 105.9 ?
Sn2 C30 H30B . . 105.9 ?
H30A C30 H30B . . 106.3 ?
C30 C31 C32 . . 105.8(7) ?
C30 C31 H31A . . 110.6 ?
C32 C31 H31A . . 110.6 ?
C30 C31 H31B . . 110.6 ?
C32 C31 H31B . . 110.6 ?
H31A C31 H31B . . 108.7 ?
C33 C32 C31 . . 104.9(7) ?
C33 C32 H32A . . 110.8 ?
C31 C32 H32A . . 110.8 ?
C33 C32 H32B . . 110.8 ?
C31 C32 H32B . . 110.8 ?
H32A C32 H32B . . 108.8 ?
C32 C33 H33A . . 109.5 ?
C32 C33 H33B . . 109.5 ?
H33A C33 H33B . . 109.5 ?
C32 C33 H33C . . 109.5 ?
H33A C33 H33C . . 109.5 ?
H33B C33 H33C . . 109.5 ?
C31' C30' Sn2 . . 118.1(10) ?
C31' C30' H30C . . 107.8 ?
Sn2 C30' H30C . . 107.8 ?
C31' C30' H30D . . 107.8 ?
Sn2 C30' H30D . . 107.8 ?
H30C C30' H30D . . 107.1 ?
C30' C31' C32' . . 106.3(7) ?
C30' C31' H31C . . 110.5 ?
C32' C31' H31C . . 110.5 ?
C30' C31' H31D . . 110.5 ?
C32' C31' H31D . . 110.5 ?
H31C C31' H31D . . 108.7 ?
C33' C32' C31' . . 104.1(7) ?
C33' C32' H32C . . 110.9 ?
C31' C32' H32C . . 110.9 ?
C33' C32' H32D . . 110.9 ?
C31' C32' H32D . . 110.9 ?
H32C C32' H32D . . 109.0 ?
C32' C33' H33D . . 109.5 ?
C32' C33' H33E . . 109.5 ?
H33D C33' H33E . . 109.5 ?
C32' C33' H33F . . 109.5 ?
H33D C33' H33F . . 109.5 ?
H33E C33' H33F . . 109.5 ?
O3 C34 C35 . . 117.8(3) ?
O3 C34 C39 . . 122.2(3) ?
C35 C34 C39 . . 120.0 ?
C36 C35 C34 . . 120.0 ?
C36 C35 H35 . . 120.0 ?
C34 C35 H35 . . 120.0 ?
C35 C36 C37 . . 120.0 ?
C35 C36 H36 . . 120.0 ?
C37 C36 H36 . . 120.0 ?
C38 C37 C36 . . 120.0 ?
C38 C37 H37 . . 120.0 ?
C36 C37 H37 . . 120.0 ?
C37 C38 C39 . . 120.0 ?
C37 C38 H38 . . 120.0 ?
C39 C38 H38 . . 120.0 ?
C38 C39 C34 . . 120.0 ?
C38 C39 C40 . . 117.5(4) ?
C34 C39 C40 . . 122.4(4) ?
N5 C40 C39 . . 121.2(5) ?
N5 C40 C41 . . 118.5(6) ?
C39 C40 C41 . . 120.3(5) ?
C40 C41 H41A . . 109.5 ?
C40 C41 H41B . . 109.5 ?
H41A C41 H41B . . 109.5 ?
C40 C41 H41C . . 109.5 ?
H41A C41 H41C . . 109.5 ?
H41B C41 H41C . . 109.5 ?
N6 C42 N7 . . 117.5(6) ?
N6 C42 S2 . . 127.9(5) ?
N7 C42 S2 . . 114.6(5) ?
N8 C43 C45 . . 115.0(6) ?
N8 C43 C44 . . 124.0(7) ?
C45 C43 C44 . . 121.0(6) ?
C43 C44 H44A . . 109.5 ?
C43 C44 H44B . . 109.5 ?
H44A C44 H44B . . 109.5 ?
C43 C44 H44C . . 109.5 ?
H44A C44 H44C . . 109.5 ?
H44B C44 H44C . . 109.5 ?
C46 C45 C50 . . 120.0 ?
C46 C45 C43 . . 118.8(4) ?
C50 C45 C43 . . 121.2(4) ?
C45 C46 C47 . . 120.0 ?
C45 C46 H46 . . 120.0 ?
C47 C46 H46 . . 120.0 ?
C48 C47 C46 . . 120.0 ?
C48 C47 H47 . . 120.0 ?
C46 C47 H47 . . 120.0 ?
C49 C48 C47 . . 120.0 ?
C49 C48 H48 . . 120.0 ?
C47 C48 H48 . . 120.0 ?
C50 C49 C48 . . 120.0 ?
C50 C49 H49 . . 120.0 ?
C48 C49 H49 . . 120.0 ?
O4 C50 C49 . . 115.8(4) ?
O4 C50 C45 . . 124.2(4) ?
C49 C50 C45 . . 120.0 ?

loop_
_geom_bond_atom_site_label_1
_geom_bond_atom_site_label_2
_geom_bond_site_symmetry_2
_geom_bond_distance
_geom_bond_publ_flag
Sn1 O1 . 2.118(5) ?
Sn1 C5 . 2.150(9) ?
Sn1 C1 . 2.165(9) ?
Sn1 N1 . 2.264(6) ?
Sn1 S1 . 2.689(5) ?
S1 C17 . 1.625(8) ?
Sn1' O1 . 2.138(5) ?
Sn1' N1 . 2.139(7) ?
Sn1' C1' . 2.145(9) ?
Sn1' C5' . 2.161(8) ?
Sn1' S1' . 2.521(5) ?
S1' C17 . 1.862(8) ?
Sn2 O3 . 2.122(4) ?
Sn2 C30' . 2.132(8) ?
Sn2 C30 . 2.140(8) ?
Sn2 C26 . 2.172(6) ?
Sn2 N5 . 2.209(5) ?
Sn2 S2 . 2.5470(16) ?
S2 C42 . 1.736(6) ?
O1 C9 . 1.367(5) ?
O2 C25 . 1.342(5) ?
O2 H2 . 0.8400 ?
O3 C34 . 1.362(5) ?
O4 C50 . 1.366(6) ?
O4 H4 . 0.8400 ?
N1 C15 . 1.321(7) ?
N1 N2 . 1.394(6) ?
N2 C17 . 1.299(8) ?
N3 N4 . 1.358(8) ?
N3 C17 . 1.381(8) ?
N3 H3 . 0.8600 ?
N4 C18 . 1.297(8) ?
N5 C40 . 1.313(8) ?
N5 N6 . 1.393(7) ?
N6 C42 . 1.303(8) ?
N7 C42 . 1.366(8) ?
N7 N8 . 1.370(7) ?
N7 H7 . 0.8600 ?
N8 C43 . 1.288(8) ?
C1 C2 . 1.497(5) ?
C1 H1A . 0.9900 ?
C1 H1B . 0.9900 ?
C2 C3 . 1.494(5) ?
C2 H2A . 0.9900 ?
C2 H2B . 0.9900 ?
C3 C4 . 1.499(5) ?
C3 H3A . 0.9900 ?
C3 H3B . 0.9900 ?
C4 H4A . 0.9800 ?
C4 H4B . 0.9800 ?
C4 H4C . 0.9800 ?
C5 C6 . 1.497(5) ?
C5 H5A . 0.9900 ?
C5 H5B . 0.9900 ?
C6 C7 . 1.492(5) ?
C6 H6A . 0.9900 ?
C6 H6B . 0.9900 ?
C7 C8 . 1.511(5) ?
C7 H7A . 0.9900 ?
C7 H7B . 0.9900 ?
C8 H8A . 0.9800 ?
C8 H8B . 0.9800 ?
C8 H8C . 0.9800 ?
C1' C2' . 1.488(5) ?
C1' H1'A . 0.9900 ?
C1' H1'B . 0.9900 ?
C2' C3' . 1.495(5) ?
C2' H2'A . 0.9900 ?
C2' H2'B . 0.9900 ?
C3' C4' . 1.497(5) ?
C3' H3'A . 0.9900 ?
C3' H3'B . 0.9900 ?
C4' H4'A . 0.9800 ?
C4' H4'B . 0.9800 ?
C4' H4'C . 0.9800 ?
C5' C6' . 1.499(5) ?
C5' H5'A . 0.9900 ?
C5' H5'B . 0.9900 ?
C6' C7' . 1.492(5) ?
C6' H6'A . 0.9900 ?
C6' H6'B . 0.9900 ?
C7' C8' . 1.498(5) ?
C7' H7'A . 0.9900 ?
C7' H7'B . 0.9900 ?
C8' H8'A . 0.9800 ?
C8' H8'B . 0.9800 ?
C8' H8'C . 0.9800 ?
C9 C10 . 1.3900 ?
C9 C14 . 1.3900 ?
C10 C11 . 1.3900 ?
C10 H10 . 0.9500 ?
C11 C12 . 1.3900 ?
C11 H11 . 0.9500 ?
C12 C13 . 1.3900 ?
C12 H12 . 0.9500 ?
C13 C14 . 1.3900 ?
C13 H13 . 0.9500 ?
C14 C15 . 1.489(6) ?
C15 C16 . 1.473(9) ?
C16 H16A . 0.9800 ?
C16 H16B . 0.9800 ?
C16 H16C . 0.9800 ?
C18 C20 . 1.484(8) ?
C18 C19 . 1.495(9) ?
C19 H19A . 0.9800 ?
C19 H19B . 0.9800 ?
C19 H19C . 0.9800 ?
C20 C21 . 1.3900 ?
C20 C25 . 1.3900 ?
C21 C22 . 1.3900 ?
C21 H21 . 0.9500 ?
C22 C23 . 1.3900 ?
C22 H22 . 0.9500 ?
C23 C24 . 1.3900 ?
C23 H23 . 0.9500 ?
C24 C25 . 1.3900 ?
C24 H24 . 0.9500 ?
C26 C27 . 1.502(5) ?
C26 H26A . 0.9900 ?
C26 H26B . 0.9900 ?
C27 C28 . 1.485(5) ?
C27 H27A . 0.9900 ?
C27 H27B . 0.9900 ?
C28 C29 . 1.500(5) ?
C28 H28A . 0.9900 ?
C28 H28B . 0.9900 ?
C29 H29A . 0.9800 ?
C29 H29B . 0.9800 ?
C29 H29C . 0.9800 ?
C30 C31 . 1.492(5) ?
C30 H30A . 0.9900 ?
C30 H30B . 0.9900 ?
C31 C32 . 1.500(5) ?
C31 H31A . 0.9900 ?
C31 H31B . 0.9900 ?
C32 C33 . 1.500(5) ?
C32 H32A . 0.9900 ?
C32 H32B . 0.9900 ?
C33 H33A . 0.9800 ?
C33 H33B . 0.9800 ?
C33 H33C . 0.9800 ?
C30' C31' . 1.491(5) ?
C30' H30C . 0.9900 ?
C30' H30D . 0.9900 ?
C31' C32' . 1.502(5) ?
C31' H31C . 0.9900 ?
C31' H31D . 0.9900 ?
C32' C33' . 1.501(5) ?
C32' H32C . 0.9900 ?
C32' H32D . 0.9900 ?
C33' H33D . 0.9800 ?
C33' H33E . 0.9800 ?
C33' H33F . 0.9800 ?
C34 C35 . 1.3900 ?
C34 C39 . 1.3900 ?
C35 C36 . 1.3900 ?
C35 H35 . 0.9500 ?
C36 C37 . 1.3900 ?
C36 H36 . 0.9500 ?
C37 C38 . 1.3900 ?
C37 H37 . 0.9500 ?
C38 C39 . 1.3900 ?
C38 H38 . 0.9500 ?
C39 C40 . 1.477(7) ?
C40 C41 . 1.507(9) ?
C41 H41A . 0.9800 ?
C41 H41B . 0.9800 ?
C41 H41C . 0.9800 ?
C43 C45 . 1.488(8) ?
C43 C44 . 1.489(10) ?
C44 H44A . 0.9800 ?
C44 H44B . 0.9800 ?
C44 H44C . 0.9800 ?
C45 C46 . 1.3900 ?
C45 C50 . 1.3900 ?
C46 C47 . 1.3900 ?
C46 H46 . 0.9500 ?
C47 C48 . 1.3900 ?
C47 H47 . 0.9500 ?
C48 C49 . 1.3900 ?
C48 H48 . 0.9500 ?
C49 C50 . 1.3900 ?
C49 H49 . 0.9500 ?

loop_
_geom_hbond_atom_site_label_D
_geom_hbond_atom_site_label_H
_geom_hbond_atom_site_label_A
_geom_hbond_site_symmetry_A
_geom_hbond_distance_DH
_geom_hbond_distance_HA
_geom_hbond_distance_DA
_geom_hbond_angle_DHA
_geom_hbond_publ_flag
N3 H3 O1 2 0.86 2.24 3.054(7) 159 yes
N7 H7 O3 2_655 0.86 2.21 2.982(7) 150 yes
O2 H2 N4 . 0.84 1.79 2.503(8) 141 yes
O4 H4 N8 . 0.84 1.82 2.529(8) 141 yes

loop_
_geom_torsion_atom_site_label_1
_geom_torsion_atom_site_label_2
_geom_torsion_atom_site_label_3
_geom_torsion_atom_site_label_4
_geom_torsion_site_symmetry_1
_geom_torsion_site_symmetry_2
_geom_torsion_site_symmetry_3
_geom_torsion_site_symmetry_4
_geom_torsion
_geom_torsion_publ_flag
O1 Sn1 S1 C17 . . . . -29.4(6) ?
C5 Sn1 S1 C17 . . . . -131.7(7) ?
C1 Sn1 S1 C17 . . . . 98.2(6) ?
N1 Sn1 S1 C17 . . . . -30.8(3) ?
O1 Sn1' S1' C17 . . . . 44.1(6) ?
N1 Sn1' S1' C17 . . . . -7.9(3) ?
C1' Sn1' S1' C17 . . . . 112.2(5) ?
C5' Sn1' S1' C17 . . . . -117.6(6) ?
O3 Sn2 S2 C42 . . . . -14.4(4) ?
C30' Sn2 S2 C42 . . . . -121.5(6) ?
C30 Sn2 S2 C42 . . . . -109.1(6) ?
C26 Sn2 S2 C42 . . . . 116.7(3) ?
N5 Sn2 S2 C42 . . . . 15.6(2) ?
C5 Sn1 O1 C9 . . . . 47.8(6) ?
C1 Sn1 O1 C9 . . . . 171.3(5) ?
N1 Sn1 O1 C9 . . . . -54.9(4) ?
S1 Sn1 O1 C9 . . . . -56.3(6) ?
C5 Sn1 O1 Sn1' . . . . 41.1(15) ?
C1 Sn1 O1 Sn1' . . . . 164.5(16) ?
N1 Sn1 O1 Sn1' . . . . -61.6(14) ?
S1 Sn1 O1 Sn1' . . . . -63.0(13) ?
N1 Sn1' O1 C9 . . . . -61.3(3) ?
C1' Sn1' O1 C9 . . . . -176.2(5) ?
C5' Sn1' O1 C9 . . . . 48.3(6) ?
S1' Sn1' O1 C9 . . . . -113.3(5) ?
N1 Sn1' O1 Sn1 . . . . 112.4(15) ?
C1' Sn1' O1 Sn1 . . . . -2.5(14) ?
C5' Sn1' O1 Sn1 . . . . -138.0(16) ?
S1' Sn1' O1 Sn1 . . . . 60.4(14) ?
C30' Sn2 O3 C34 . . . . -165.5(6) ?
C30 Sn2 O3 C34 . . . . -177.8(6) ?
C26 Sn2 O3 C34 . . . . -46.1(4) ?
N5 Sn2 O3 C34 . . . . 55.7(4) ?
S2 Sn2 O3 C34 . . . . 85.3(4) ?
O1 Sn1' N1 C15 . . . . 38.7(5) ?
C1' Sn1' N1 C15 . . . . 130.6(6) ?
C5' Sn1' N1 C15 . . . . -62.3(8) ?
S1' Sn1' N1 C15 . . . . -163.3(5) ?
O1 Sn1' N1 N2 . . . . -142.2(4) ?
C1' Sn1' N1 N2 . . . . -50.4(6) ?
C5' Sn1' N1 N2 . . . . 116.8(7) ?
S1' Sn1' N1 N2 . . . . 15.8(4) ?
O1 Sn1' N1 Sn1 . . . . -78.0(13) ?
C1' Sn1' N1 Sn1 . . . . 13.9(12) ?
S1' Sn1' N1 Sn1 . . . . 80.0(13) ?
O1 Sn1 N1 C15 . . . . 27.7(5) ?
C5 Sn1 N1 C15 . . . . -60.1(7) ?
C1 Sn1 N1 C15 . . . . 105.9(7) ?
S1 Sn1 N1 C15 . . . . -153.0(5) ?
O1 Sn1 N1 N2 . . . . -144.8(4) ?
C5 Sn1 N1 N2 . . . . 127.4(6) ?
C1 Sn1 N1 N2 . . . . -66.6(6) ?
S1 Sn1 N1 N2 . . . . 34.5(4) ?
O1 Sn1 N1 Sn1' . . . . 95.7(13) ?
C5 Sn1 N1 Sn1' . . . . 7.9(13) ?
C1 Sn1 N1 Sn1' . . . . 173.9(16) ?
S1 Sn1 N1 Sn1' . . . . -85.0(13) ?
C15 N1 N2 C17 . . . . 161.2(6) ?
Sn1' N1 N2 C17 . . . . -17.9(7) ?
Sn1 N1 N2 C17 . . . . -25.4(7) ?
C17 N3 N4 C18 . . . . -176.3(6) ?
O3 Sn2 N5 C40 . . . . -31.0(5) ?
C30' Sn2 N5 C40 . . . . -109.0(11) ?
C30 Sn2 N5 C40 . . . . -109.7(9) ?
C26 Sn2 N5 C40 . . . . 64.9(5) ?
S2 Sn2 N5 C40 . . . . 161.9(5) ?
O3 Sn2 N5 N6 . . . . 146.0(4) ?
C30' Sn2 N5 N6 . . . . 67.9(11) ?
C30 Sn2 N5 N6 . . . . 67.3(9) ?
C26 Sn2 N5 N6 . . . . -118.2(4) ?
S2 Sn2 N5 N6 . . . . -21.1(4) ?
C40 N5 N6 C42 . . . . -164.4(5) ?
Sn2 N5 N6 C42 . . . . 18.4(7) ?
C42 N7 N8 C43 . . . . 178.9(6) ?
O1 Sn1 C1 C2 . . . . 145.0(12) ?
C5 Sn1 C1 C2 . . . . -125.1(13) ?
N1 Sn1 C1 C2 . . . . 71.3(13) ?
S1 Sn1 C1 C2 . . . . -10.7(13) ?
Sn1 C1 C2 C3 . . . . 177.0(9) ?
C1 C2 C3 C4 . . . . 82.0(15) ?
O1 Sn1 C5 C6 . . . . -150.2(13) ?
C1 Sn1 C5 C6 . . . . 120.6(11) ?
N1 Sn1 C5 C6 . . . . -71.7(14) ?
S1 Sn1 C5 C6 . . . . -0.7(13) ?
Sn1 C5 C6 C7 . . . . 84.2(16) ?
C5 C6 C7 C8 . . . . 171.9(16) ?
O1 Sn1' C1' C2' . . . . -46.9(11) ?
N1 Sn1' C1' C2' . . . . -129.6(10) ?
C5' Sn1' C1' C2' . . . . 66.6(14) ?
S1' Sn1' C1' C2' . . . . 159.1(11) ?
Sn1' C1' C2' C3' . . . . -166.0(9) ?
C1' C2' C3' C4' . . . . -69.5(18) ?
O1 Sn1' C5' C6' . . . . -118.4(14) ?
N1 Sn1' C5' C6' . . . . -32.9(17) ?
C1' Sn1' C5' C6' . . . . 131.3(13) ?
S1' Sn1' C5' C6' . . . . 52.8(16) ?
Sn1' C5' C6' C7' . . . . 179.3(12) ?
C5' C6' C7' C8' . . . . 177.5(17) ?
Sn1 O1 C9 C10 . . . . -127.2(3) ?
Sn1' O1 C9 C10 . . . . -126.2(3) ?
Sn1 O1 C9 C14 . . . . 51.6(4) ?
Sn1' O1 C9 C14 . . . . 52.6(4) ?
O1 C9 C10 C11 . . . . 178.8(4) ?
C14 C9 C10 C11 . . . . 0.0 ?
C9 C10 C11 C12 . . . . 0.0 ?
C10 C11 C12 C13 . . . . 0.0 ?
C11 C12 C13 C14 . . . . 0.0 ?
C12 C13 C14 C9 . . . . 0.0 ?
C12 C13 C14 C15 . . . . 178.1(4) ?
O1 C9 C14 C13 . . . . -178.8(4) ?
C10 C9 C14 C13 . . . . 0.0 ?
O1 C9 C14 C15 . . . . 3.2(5) ?
C10 C9 C14 C15 . . . . -178.0(4) ?
N2 N1 C15 C16 . . . . -0.9(8) ?
Sn1' N1 C15 C16 . . . . 178.2(5) ?
Sn1 N1 C15 C16 . . . . -173.7(5) ?
N2 N1 C15 C14 . . . . 179.8(4) ?
Sn1' N1 C15 C14 . . . . -1.1(7) ?
Sn1 N1 C15 C14 . . . . 7.0(8) ?
C13 C14 C15 N1 . . . . 148.4(4) ?
C9 C14 C15 N1 . . . . -33.6(7) ?
C13 C14 C15 C16 . . . . -30.9(7) ?
C9 C14 C15 C16 . . . . 147.2(5) ?
N1 N2 C17 N3 . . . . 178.9(6) ?
N1 N2 C17 S1 . . . . -16.0(9) ?
N1 N2 C17 S1' . . . . 8.2(9) ?
N4 N3 C17 N2 . . . . -1.2(9) ?
N4 N3 C17 S1 . . . . -168.0(5) ?
N4 N3 C17 S1' . . . . 170.8(5) ?
Sn1 S1 C17 N2 . . . . 37.7(7) ?
Sn1 S1 C17 N3 . . . . -157.1(6) ?
Sn1 S1 C17 S1' . . . . -66.5(7) ?
Sn1' S1' C17 N2 . . . . 2.8(7) ?
Sn1' S1' C17 N3 . . . . -168.0(5) ?
Sn1' S1' C17 S1 . . . . 93.5(7) ?
N3 N4 C18 C20 . . . . 178.1(5) ?
N3 N4 C18 C19 . . . . -0.2(10) ?
N4 C18 C20 C21 . . . . 175.8(4) ?
C19 C18 C20 C21 . . . . -5.8(7) ?
N4 C18 C20 C25 . . . . -0.7(7) ?
C19 C18 C20 C25 . . . . 177.6(5) ?
C25 C20 C21 C22 . . . . 0.0 ?
C18 C20 C21 C22 . . . . -176.6(5) ?
C20 C21 C22 C23 . . . . 0.0 ?
C21 C22 C23 C24 . . . . 0.0 ?
C22 C23 C24 C25 . . . . 0.0 ?
C23 C24 C25 O2 . . . . -178.5(6) ?
C23 C24 C25 C20 . . . . 0.0 ?
C21 C20 C25 O2 . . . . 178.4(7) ?
C18 C20 C25 O2 . . . . -5.1(7) ?
C21 C20 C25 C24 . . . . 0.0 ?
C18 C20 C25 C24 . . . . 176.5(5) ?
O3 Sn2 C26 C27 . . . . 117.1(5) ?
C30' Sn2 C26 C27 . . . . -149.4(9) ?
C30 Sn2 C26 C27 . . . . -150.7(10) ?
N5 Sn2 C26 C27 . . . . 35.3(5) ?
S2 Sn2 C26 C27 . . . . -43.4(5) ?
Sn2 C26 C27 C28 . . . . -172.8(5) ?
C26 C27 C28 C29 . . . . -177.5(6) ?
O3 Sn2 C30 C31 . . . . -132(3) ?
C30' Sn2 C30 C31 . . . . 125(7) ?
C26 Sn2 C30 C31 . . . . 130(2) ?
N5 Sn2 C30 C31 . . . . -57(3) ?
S2 Sn2 C30 C31 . . . . 22(3) ?
Sn2 C30 C31 C32 . . . . 177.5(18) ?
C30 C31 C32 C33 . . . . -173(2) ?
O3 Sn2 C30' C31' . . . . -117(2) ?
C30 Sn2 C30' C31' . . . . -40(5) ?
C26 Sn2 C30' C31' . . . . 144(2) ?
N5 Sn2 C30' C31' . . . . -43(3) ?
S2 Sn2 C30' C31' . . . . 38(2) ?
Sn2 C30' C31' C32' . . . . 178.1(19) ?
C30' C31' C32' C33' . . . . -169(2) ?
Sn2 O3 C34 C35 . . . . 130.8(3) ?
Sn2 O3 C34 C39 . . . . -50.2(5) ?
O3 C34 C35 C36 . . . . 179.0(4) ?
C39 C34 C35 C36 . . . . 0.0 ?
C34 C35 C36 C37 . . . . 0.0 ?
C35 C36 C37 C38 . . . . 0.0 ?
C36 C37 C38 C39 . . . . 0.0 ?
C37 C38 C39 C34 . . . . 0.0 ?
C37 C38 C39 C40 . . . . -176.0(5) ?
O3 C34 C39 C38 . . . . -179.0(5) ?
C35 C34 C39 C38 . . . . 0.0 ?
O3 C34 C39 C40 . . . . -3.2(5) ?
C35 C34 C39 C40 . . . . 175.8(5) ?
N6 N5 C40 C39 . . . . 179.1(5) ?
Sn2 N5 C40 C39 . . . . -3.8(8) ?
N6 N5 C40 C41 . . . . -1.4(8) ?
Sn2 N5 C40 C41 . . . . 175.7(4) ?
C38 C39 C40 N5 . . . . -151.4(5) ?
C34 C39 C40 N5 . . . . 32.7(7) ?
C38 C39 C40 C41 . . . . 29.1(7) ?
C34 C39 C40 C41 . . . . -146.9(5) ?
N5 N6 C42 N7 . . . . -179.7(5) ?
N5 N6 C42 S2 . . . . 1.5(8) ?
N8 N7 C42 N6 . . . . 2.0(8) ?
N8 N7 C42 S2 . . . . -179.0(4) ?
Sn2 S2 C42 N6 . . . . -15.6(6) ?
Sn2 S2 C42 N7 . . . . 165.6(4) ?
N7 N8 C43 C45 . . . . -176.8(5) ?
N7 N8 C43 C44 . . . . 2.0(10) ?
N8 C43 C45 C46 . . . . -176.2(4) ?
C44 C43 C45 C46 . . . . 5.0(7) ?
N8 C43 C45 C50 . . . . 6.6(7) ?
C44 C43 C45 C50 . . . . -172.3(5) ?
C50 C45 C46 C47 . . . . 0.0 ?
C43 C45 C46 C47 . . . . -177.3(5) ?
C45 C46 C47 C48 . . . . 0.0 ?
C46 C47 C48 C49 . . . . 0.0 ?
C47 C48 C49 C50 . . . . 0.0 ?
C48 C49 C50 O4 . . . . -179.5(5) ?
C48 C49 C50 C45 . . . . 0.0 ?
C46 C45 C50 O4 . . . . 179.5(6) ?
C43 C45 C50 O4 . . . . -3.3(6) ?
C46 C45 C50 C49 . . . . 0.0 ?
C43 C45 C50 C49 . . . . 177.2(5) ?
